data_4071499
loop_
_publ_author_name
'Herrmann, Christoph'
'Kehr, Gerald'
'Fr\"ohlich, Roland'
'Erker, Gerhard'

_publ_section_title
;
 Chemical Behavior of a Pair of (COD)CpRh and &#x2212;Ir Complexes with
 Pendant Peripheral &#x2212;B(C6F5)2Groups&#x2020;
;
_journal_issue 10
_journal_name_full Organometallics
_journal_page_first 2328
_journal_paper_doi 10.1021/om800195d
_journal_volume 27
_journal_year 2008
_chemical_formula_sum 'C39.5 H34 B F10 Ir N2'
_chemical_formula_weight 929.70
_chemical_name_systematic
; 
 ? 
;
_space_group_IT_number 2
_symmetry_cell_setting triclinic
_symmetry_space_group_name_Hall '-P 1'
_symmetry_space_group_name_H-M 'P -1'
_atom_sites_solution_hydrogens geom
_atom_sites_solution_primary direct
_atom_sites_solution_secondary difmap
_audit_creation_method SHELXL-97
_cell_angle_alpha 70.04(1)
_cell_angle_beta 79.63(1)
_cell_angle_gamma 79.52(1)
_cell_formula_units_Z 2
_cell_length_a 9.378(1)
_cell_length_b 11.921(1)
_cell_length_c 17.189(1)
_cell_measurement_reflns_used 5776
_cell_measurement_temperature 223(2)
_cell_measurement_theta_max 27.88
_cell_measurement_theta_min 0.41
_cell_volume 1761.6(3)
_computing_cell_refinement 'Collect (Nonius B.V., 1998)'
_computing_data_collection 'Collect (Nonius B.V., 1998)'
_computing_data_reduction 'Denzo-SMN (Otwinowski & Minor, 1997)'
_computing_molecular_graphics 'XP (BrukerAXS, 2000)'
_computing_publication_material 'SHELXL-97 (Sheldrick, 1997)'
_computing_structure_refinement 'SHELXL-97 (Sheldrick, 1997)'
_computing_structure_solution 'SHELXS-97 (Sheldrick, 1990)'
_diffrn_ambient_temperature 223(2)
_diffrn_measured_fraction_theta_full 0.961
_diffrn_measured_fraction_theta_max 0.961
_diffrn_measurement_device_type 'Nonius KappaCCD'
_diffrn_measurement_method '\w and \f scans'
_diffrn_radiation_monochromator graphite
_diffrn_radiation_source 'rotating anode Nonius FR591'
_diffrn_radiation_type MoK\a
_diffrn_radiation_wavelength 0.71073
_diffrn_reflns_av_R_equivalents 0.046
_diffrn_reflns_av_sigmaI/netI 0.0440
_diffrn_reflns_limit_h_max 12
_diffrn_reflns_limit_h_min -11
_diffrn_reflns_limit_k_max 12
_diffrn_reflns_limit_k_min -15
_diffrn_reflns_limit_l_max 18
_diffrn_reflns_limit_l_min -22
_diffrn_reflns_number 19840
_diffrn_reflns_theta_full 28.39
_diffrn_reflns_theta_max 28.39
_diffrn_reflns_theta_min 1.83
_exptl_absorpt_coefficient_mu 3.876
_exptl_absorpt_correction_T_max 0.5111
_exptl_absorpt_correction_T_min 0.5111
_exptl_absorpt_correction_type multi-scan
_exptl_absorpt_process_details 'Denzo (Otwinowski, Borek, Majewski & Minor, 2003)'
_exptl_crystal_colour colourless
_exptl_crystal_density_diffrn 1.753
_exptl_crystal_density_method 'not measured'
_exptl_crystal_description cube
_exptl_crystal_F_000 914
_exptl_crystal_size_max 0.20
_exptl_crystal_size_mid 0.20
_exptl_crystal_size_min 0.20
_refine_diff_density_max 1.189
_refine_diff_density_min -1.301
_refine_diff_density_rms 0.116
_refine_ls_extinction_coef 0.0041(3)
_refine_ls_extinction_expression Fc^*^=kFc[1+0.001xFc^2^\l^3^/sin(2\q)]^-1/4^
_refine_ls_extinction_method SHELXL
_refine_ls_goodness_of_fit_ref 1.042
_refine_ls_hydrogen_treatment riding
_refine_ls_matrix_type full
_refine_ls_number_parameters 505
_refine_ls_number_reflns 8469
_refine_ls_number_restraints 0
_refine_ls_restrained_S_all 1.042
_refine_ls_R_factor_all 0.0495
_refine_ls_R_factor_gt 0.0349
_refine_ls_shift/su_max 0.001
_refine_ls_shift/su_mean 0.000
_refine_ls_structure_factor_coef Fsqd
_refine_ls_weighting_details 'calc w=1/[\s^2^(Fo^2^)+(0.0303P)^2^+2.9864P] where P=(Fo^2^+2Fc^2^)/3'
_refine_ls_weighting_scheme calc
_refine_ls_wR_factor_gt 0.0737
_refine_ls_wR_factor_ref 0.0805
_reflns_number_gt 7102
_reflns_number_total 8469
_reflns_threshold_expression >2sigma(I)
_cod_data_source_file om800195d-file006.cif
_cod_data_source_block erk3891
_cod_original_sg_symbol_H-M P-1
_cod_original_formula_sum 'C39.50 H34 B F10 Ir N2'
_cod_database_code 4071499

loop_
_symmetry_equiv_pos_as_xyz
'x, y, z'
'-x, -y, -z'

loop_
_atom_site_label
_atom_site_type_symbol
_atom_site_fract_x
_atom_site_fract_y
_atom_site_fract_z
_atom_site_U_iso_or_equiv
_atom_site_adp_type
_atom_site_occupancy
_atom_site_symmetry_multiplicity
_atom_site_calc_flag
_atom_site_refinement_flags
_atom_site_disorder_assembly
_atom_site_disorder_group
Ir Ir -0.160904(16) 0.766723(14) 0.073539(10) 0.03447(7) Uani 1 1 d . . .
C1 C 0.0262(4) 0.6412(4) 0.1285(3) 0.0379(9) Uani 1 1 d . . .
C2 C 0.0769(5) 0.7554(4) 0.0875(3) 0.0515(12) Uani 1 1 d . . .
H2 H 0.1519 0.7722 0.0425 0.062 Uiso 1 1 calc R . .
C3 C -0.0032(7) 0.8376(5) 0.1250(5) 0.077(2) Uani 1 1 d . . .
H3 H 0.0079 0.9195 0.1096 0.093 Uiso 1 1 calc R . .
C4 C -0.1031(7) 0.7777(6) 0.1896(4) 0.0735(19) Uani 1 1 d . . .
H4 H -0.1724 0.8132 0.2240 0.088 Uiso 1 1 calc R . .
C5 C -0.0831(5) 0.6547(5) 0.1950(3) 0.0517(12) Uani 1 1 d . . .
H5 H -0.1327 0.5936 0.2350 0.062 Uiso 1 1 calc R . .
C6 C 0.0904(5) 0.5266(4) 0.1097(3) 0.0428(10) Uani 1 1 d . . .
H6A H 0.1202 0.5453 0.0495 0.051 Uiso 1 1 calc R . .
H6B H 0.0154 0.4725 0.1259 0.051 Uiso 1 1 calc R . .
C7 C 0.2230(4) 0.4623(4) 0.1558(3) 0.0372(9) Uani 1 1 d . . .
H7A H 0.2757 0.4012 0.1311 0.045 Uiso 1 1 calc R . .
H7B H 0.2895 0.5209 0.1483 0.045 Uiso 1 1 calc R . .
C8 C 0.1799(4) 0.4021(4) 0.2493(3) 0.0340(9) Uani 1 1 d . . .
H8A H 0.1421 0.3271 0.2568 0.041 Uiso 1 1 calc R . .
H8B H 0.0999 0.4549 0.2692 0.041 Uiso 1 1 calc R . .
C11 C -0.3061(5) 0.9182(4) 0.0169(3) 0.0431(10) Uani 1 1 d . . .
H11 H -0.2446 0.9626 0.0289 0.052 Uiso 1 1 calc R . .
C12 C -0.3836(5) 0.8367(4) 0.0844(3) 0.0419(10) Uani 1 1 d . . .
H12 H -0.3736 0.8322 0.1389 0.050 Uiso 1 1 calc R . .
C13 C -0.4816(5) 0.7565(5) 0.0741(3) 0.0514(12) Uani 1 1 d . . .
H13A H -0.5701 0.8059 0.0522 0.062 Uiso 1 1 calc R . .
H13B H -0.5113 0.6996 0.1288 0.062 Uiso 1 1 calc R . .
C14 C -0.4061(5) 0.6869(4) 0.0156(3) 0.0476(11) Uani 1 1 d . . .
H14A H -0.4288 0.7320 -0.0411 0.057 Uiso 1 1 calc R . .
H14B H -0.4437 0.6093 0.0327 0.057 Uiso 1 1 calc R . .
C15 C -0.2416(5) 0.6652(4) 0.0156(3) 0.0409(10) Uani 1 1 d . . .
H15 H -0.2008 0.5979 0.0564 0.049 Uiso 1 1 calc R . .
C16 C -0.1475(5) 0.7430(4) -0.0437(3) 0.0413(10) Uani 1 1 d . . .
H16 H -0.0463 0.7226 -0.0418 0.050 Uiso 1 1 calc R . .
C17 C -0.2002(5) 0.8564(5) -0.1097(3) 0.0537(12) Uani 1 1 d . . .
H17A H -0.2396 0.8350 -0.1510 0.064 Uiso 1 1 calc R . .
H17B H -0.1172 0.9006 -0.1384 0.064 Uiso 1 1 calc R . .
C18 C -0.3172(6) 0.9373(4) -0.0734(3) 0.0547(12) Uani 1 1 d . . .
H18A H -0.3079 1.0216 -0.1060 0.066 Uiso 1 1 calc R . .
H18B H -0.4138 0.9214 -0.0779 0.066 Uiso 1 1 calc R . .
B1 B 0.3098(4) 0.3712(4) 0.3074(3) 0.0280(8) Uani 1 1 d . . .
N21 N 0.3493(3) 0.4949(3) 0.3102(2) 0.0291(7) Uani 1 1 d . . .
C22 C 0.2745(4) 0.6029(3) 0.2830(2) 0.0313(8) Uani 1 1 d . . .
H22 H 0.1921 0.6188 0.2550 0.038 Uiso 1 1 calc R . .
N23 N 0.3288(3) 0.6864(3) 0.2996(2) 0.0331(7) Uani 1 1 d . . .
C24 C 0.4485(4) 0.6302(4) 0.3413(3) 0.0356(9) Uani 1 1 d . . .
C25 C 0.5438(5) 0.6751(5) 0.3726(3) 0.0513(12) Uani 1 1 d . . .
H25 H 0.5351 0.7571 0.3674 0.062 Uiso 1 1 calc R . .
C26 C 0.6516(6) 0.5920(5) 0.4117(4) 0.0608(14) Uani 1 1 d . . .
H26 H 0.7186 0.6181 0.4343 0.073 Uiso 1 1 calc R . .
C27 C 0.6657(5) 0.4714(5) 0.4191(3) 0.0557(13) Uani 1 1 d . . .
H27 H 0.7423 0.4183 0.4460 0.067 Uiso 1 1 calc R . .
C28 C 0.5703(5) 0.4274(4) 0.3882(3) 0.0427(10) Uani 1 1 d . . .
H28 H 0.5795 0.3453 0.3935 0.051 Uiso 1 1 calc R . .
C29 C 0.4607(4) 0.5092(4) 0.3490(2) 0.0325(8) Uani 1 1 d . . .
C30 C 0.2727(5) 0.8137(4) 0.2783(3) 0.0472(11) Uani 1 1 d . . .
H30A H 0.3491 0.8609 0.2446 0.071 Uiso 1 1 calc R . .
H30B H 0.2409 0.8348 0.3290 0.071 Uiso 1 1 calc R . .
H30C H 0.1906 0.8303 0.2470 0.071 Uiso 1 1 calc R . .
C31 C 0.4511(4) 0.2997(3) 0.2641(2) 0.0297(8) Uani 1 1 d . . .
C32 C 0.5688(5) 0.3475(4) 0.2127(3) 0.0402(10) Uani 1 1 d . . .
F32 F 0.5868(3) 0.4649(2) 0.19809(17) 0.0529(7) Uani 1 1 d . . .
C33 C 0.6787(5) 0.2870(4) 0.1716(3) 0.0492(12) Uani 1 1 d . . .
F33 F 0.7915(3) 0.3419(3) 0.1229(2) 0.0844(11) Uani 1 1 d . . .
C34 C 0.6720(5) 0.1700(4) 0.1799(3) 0.0487(11) Uani 1 1 d . . .
F34 F 0.7771(4) 0.1092(3) 0.1410(2) 0.0800(10) Uani 1 1 d . . .
C35 C 0.5553(5) 0.1167(4) 0.2291(3) 0.0400(10) Uani 1 1 d . . .
F35 F 0.5458(3) 0.0018(2) 0.23837(18) 0.0575(7) Uani 1 1 d . . .
C36 C 0.4500(4) 0.1823(3) 0.2680(2) 0.0322(8) Uani 1 1 d . . .
F36 F 0.3368(3) 0.1235(2) 0.31368(16) 0.0468(6) Uani 1 1 d . . .
C41 C 0.2567(4) 0.2992(3) 0.4067(2) 0.0293(8) Uani 1 1 d . . .
C42 C 0.3360(4) 0.2027(3) 0.4594(3) 0.0338(8) Uani 1 1 d . . .
F42 F 0.4721(3) 0.1608(2) 0.43295(15) 0.0451(6) Uani 1 1 d . . .
C43 C 0.2856(5) 0.1445(4) 0.5417(3) 0.0409(10) Uani 1 1 d . . .
F43 F 0.3709(3) 0.0534(2) 0.58867(17) 0.0604(8) Uani 1 1 d . . .
C44 C 0.1497(5) 0.1815(4) 0.5756(3) 0.0420(10) Uani 1 1 d . . .
F44 F 0.0991(3) 0.1258(3) 0.65503(16) 0.0621(8) Uani 1 1 d . . .
C45 C 0.0673(4) 0.2782(4) 0.5273(3) 0.0398(10) Uani 1 1 d . . .
F45 F -0.0656(3) 0.3191(3) 0.55980(17) 0.0607(8) Uani 1 1 d . . .
C46 C 0.1215(4) 0.3345(4) 0.4461(3) 0.0348(9) Uani 1 1 d . . .
F46 F 0.0344(3) 0.4329(2) 0.40550(16) 0.0508(7) Uani 1 1 d . . .
C51 C 1.0430(16) -0.0515(12) 0.5385(10) 0.086(5) Uani 0.50 1 d PG A -1
C52 C 1.0995(11) -0.0131(13) 0.4546(11) 0.092(11) Uani 0.50 1 d PG A -1
H52 H 1.1932 -0.0463 0.4367 0.111 Uiso 0.50 1 calc PR A -1
C53 C 1.0176(19) 0.0746(14) 0.3973(9) 0.108(7) Uani 0.50 1 d PG A -1
H53 H 1.0558 0.1007 0.3406 0.130 Uiso 0.50 1 calc PR A -1
C54 C 0.8790(19) 0.1238(13) 0.4239(12) 0.138(16) Uani 0.50 1 d PG A -1
H54 H 0.8236 0.1831 0.3851 0.166 Uiso 0.50 1 calc PR A -1
C55 C 0.8225(11) 0.0853(15) 0.5077(14) 0.098(7) Uani 0.50 1 d PG A -1
H55 H 0.7288 0.1186 0.5257 0.117 Uiso 0.50 1 calc PR A -1
C56 C 0.9045(16) -0.0023(15) 0.5651(9) 0.077(7) Uani 0.50 1 d PG A -1
H56 H 0.8662 -0.0284 0.6218 0.092 Uiso 0.50 1 calc PR A -1
C57 C 1.130(2) -0.138(2) 0.596(2) 0.112(10) Uani 0.50 1 d P A -1
H57A H 1.0964 -0.2157 0.6103 0.168 Uiso 0.50 1 calc PR A -1
H57B H 1.1211 -0.1150 0.6455 0.168 Uiso 0.50 1 calc PR A -1
H57C H 1.2308 -0.1421 0.5705 0.168 Uiso 0.50 1 calc PR A -1

loop_
_atom_site_aniso_label
_atom_site_aniso_U_11
_atom_site_aniso_U_22
_atom_site_aniso_U_33
_atom_site_aniso_U_23
_atom_site_aniso_U_13
_atom_site_aniso_U_12
Ir 0.03557(10) 0.03433(10) 0.03636(11) -0.01762(7) -0.01303(6) 0.00916(6)
C1 0.037(2) 0.044(2) 0.036(2) -0.0193(19) -0.0205(17) 0.0151(17)
C2 0.046(3) 0.047(3) 0.067(3) -0.017(2) -0.024(2) -0.004(2)
C3 0.083(4) 0.052(3) 0.125(6) -0.049(4) -0.071(4) 0.018(3)
C4 0.076(4) 0.094(5) 0.076(4) -0.067(4) -0.047(3) 0.041(3)
C5 0.051(3) 0.065(3) 0.038(3) -0.019(2) -0.023(2) 0.018(2)
C6 0.050(2) 0.043(2) 0.041(2) -0.023(2) -0.0216(19) 0.0159(19)
C7 0.040(2) 0.039(2) 0.033(2) -0.0166(18) -0.0118(17) 0.0106(17)
C8 0.0270(18) 0.034(2) 0.043(2) -0.0133(18) -0.0111(16) -0.0001(15)
C11 0.041(2) 0.036(2) 0.049(3) -0.012(2) -0.0189(19) 0.0152(18)
C12 0.041(2) 0.044(2) 0.041(2) -0.019(2) -0.0129(18) 0.0140(18)
C13 0.033(2) 0.061(3) 0.056(3) -0.019(2) -0.004(2) 0.003(2)
C14 0.041(2) 0.053(3) 0.053(3) -0.020(2) -0.014(2) -0.002(2)
C15 0.046(2) 0.044(2) 0.038(2) -0.020(2) -0.0168(19) 0.0053(19)
C16 0.038(2) 0.056(3) 0.035(2) -0.023(2) -0.0116(18) 0.0041(19)
C17 0.055(3) 0.067(3) 0.034(3) -0.010(2) -0.008(2) -0.006(2)
C18 0.065(3) 0.045(3) 0.043(3) -0.002(2) -0.021(2) 0.008(2)
B1 0.027(2) 0.026(2) 0.030(2) -0.0079(17) -0.0061(16) 0.0005(16)
N21 0.0266(15) 0.0299(16) 0.0308(17) -0.0097(14) -0.0058(12) -0.0016(12)
C22 0.0318(19) 0.031(2) 0.030(2) -0.0115(16) -0.0048(15) 0.0011(15)
N23 0.0379(17) 0.0257(16) 0.0348(19) -0.0112(14) -0.0018(14) -0.0016(13)
C24 0.037(2) 0.036(2) 0.035(2) -0.0107(18) -0.0035(17) -0.0091(17)
C25 0.060(3) 0.047(3) 0.058(3) -0.022(2) -0.012(2) -0.018(2)
C26 0.059(3) 0.070(4) 0.067(4) -0.025(3) -0.022(3) -0.024(3)
C27 0.045(3) 0.058(3) 0.067(3) -0.013(3) -0.030(2) -0.005(2)
C28 0.042(2) 0.041(2) 0.048(3) -0.014(2) -0.0173(19) -0.0033(18)
C29 0.0295(19) 0.033(2) 0.035(2) -0.0097(17) -0.0082(16) -0.0051(15)
C30 0.054(3) 0.030(2) 0.054(3) -0.012(2) -0.003(2) -0.0032(19)
C31 0.0333(19) 0.0229(18) 0.032(2) -0.0056(15) -0.0116(15) -0.0006(14)
C32 0.044(2) 0.034(2) 0.034(2) -0.0122(18) -0.0024(18) 0.0135(18)
F32 0.0560(16) 0.0320(13) 0.0627(18) -0.0131(12) 0.0162(13) -0.0127(11)
C33 0.044(2) 0.042(3) 0.053(3) -0.013(2) 0.012(2) -0.007(2)
F33 0.0615(19) 0.071(2) 0.106(3) -0.033(2) 0.0479(19) -0.0188(16)
C34 0.046(3) 0.042(2) 0.054(3) -0.022(2) 0.002(2) 0.011(2)
F34 0.071(2) 0.069(2) 0.096(3) -0.0469(19) 0.0259(18) 0.0063(16)
C35 0.053(3) 0.028(2) 0.040(2) -0.0139(18) -0.0090(19) 0.0013(18)
F35 0.0768(19) 0.0351(14) 0.0676(19) -0.0279(14) -0.0082(15) -0.0027(13)
C36 0.0324(19) 0.033(2) 0.032(2) -0.0098(17) -0.0056(15) -0.0045(16)
F36 0.0504(14) 0.0425(14) 0.0528(16) -0.0212(12) 0.0044(12) -0.0182(11)
C41 0.0300(18) 0.0290(19) 0.031(2) -0.0116(16) -0.0063(15) -0.0025(15)
C42 0.039(2) 0.0279(19) 0.036(2) -0.0111(17) -0.0125(17) 0.0014(16)
F42 0.0411(13) 0.0418(14) 0.0444(15) -0.0095(11) -0.0118(11) 0.0124(10)
C43 0.058(3) 0.031(2) 0.036(2) -0.0105(18) -0.0138(19) -0.0033(19)
F43 0.086(2) 0.0441(15) 0.0408(16) -0.0019(13) -0.0231(14) 0.0079(14)
C44 0.059(3) 0.045(2) 0.029(2) -0.0134(19) -0.0024(19) -0.023(2)
F44 0.088(2) 0.0655(19) 0.0287(14) -0.0077(13) 0.0037(13) -0.0251(16)
C45 0.037(2) 0.049(3) 0.038(2) -0.020(2) 0.0011(18) -0.0134(19)
F45 0.0433(15) 0.087(2) 0.0467(16) -0.0238(15) 0.0103(12) -0.0055(14)
C46 0.033(2) 0.037(2) 0.034(2) -0.0112(18) -0.0084(16) 0.0001(16)
F46 0.0347(13) 0.0597(16) 0.0452(15) -0.0115(13) -0.0036(11) 0.0144(11)
C51 0.061(9) 0.076(10) 0.155(19) -0.074(12) -0.014(10) -0.016(7)
C52 0.08(2) 0.10(2) 0.117(15) -0.080(15) 0.053(15) -0.053(19)
C53 0.107(16) 0.117(16) 0.129(17) -0.078(14) 0.042(14) -0.065(14)
C54 0.13(4) 0.17(4) 0.15(3) -0.06(3) -0.04(3) -0.06(3)
C55 0.061(9) 0.117(15) 0.15(2) -0.087(15) 0.004(10) -0.017(9)
C56 0.066(16) 0.068(13) 0.105(13) -0.032(10) -0.005(10) -0.028(11)
C57 0.085(19) 0.067(12) 0.21(3) -0.072(15) -0.028(17) -0.016(11)

loop_
_atom_type_symbol
_atom_type_description
_atom_type_scat_dispersion_real
_atom_type_scat_dispersion_imag
_atom_type_scat_source
C C 0.0033 0.0016 'International Tables Vol C Tables 4.2.6.8 and 6.1.1.4'
H H 0.0000 0.0000 'International Tables Vol C Tables 4.2.6.8 and 6.1.1.4'
B B 0.0013 0.0007 'International Tables Vol C Tables 4.2.6.8 and 6.1.1.4'
F F 0.0171 0.0103 'International Tables Vol C Tables 4.2.6.8 and 6.1.1.4'
N N 0.0061 0.0033 'International Tables Vol C Tables 4.2.6.8 and 6.1.1.4'
Ir Ir -1.4442 7.9887 'International Tables Vol C Tables 4.2.6.8 and 6.1.1.4'

loop_
_geom_angle_atom_site_label_1
_geom_angle_atom_site_label_2
_geom_angle_atom_site_label_3
_geom_angle
C12 Ir C11 39.26(18)
C12 Ir C16 97.48(17)
C11 Ir C16 80.76(17)
C12 Ir C15 80.67(17)
C11 Ir C15 89.61(18)
C16 Ir C15 39.23(17)
C12 Ir C1 149.92(18)
C11 Ir C1 166.05(17)
C16 Ir C1 103.18(16)
C15 Ir C1 101.92(16)
C12 Ir C4 99.58(19)
C11 Ir C4 111.33(19)
C16 Ir C4 162.7(2)
C15 Ir C4 147.4(2)
C1 Ir C4 62.17(17)
C12 Ir C5 113.65(18)
C11 Ir C5 143.46(18)
C16 Ir C5 134.76(18)
C15 Ir C5 112.71(19)
C1 Ir C5 37.41(16)
C4 Ir C5 37.2(2)
C12 Ir C2 154.50(18)
C11 Ir C2 129.08(18)
C16 Ir C2 102.32(18)
C15 Ir C2 124.77(17)
C1 Ir C2 37.20(17)
C4 Ir C2 60.6(2)
C5 Ir C2 61.40(19)
C12 Ir C3 118.8(2)
C11 Ir C3 105.60(19)
C16 Ir C3 130.2(3)
C15 Ir C3 160.5(2)
C1 Ir C3 61.52(18)
C4 Ir C3 36.3(2)
C5 Ir C3 61.3(2)
C2 Ir C3 35.8(2)
C5 C1 C2 107.0(4)
C5 C1 C6 127.4(4)
C2 C1 C6 125.2(4)
C5 C1 Ir 72.0(2)
C2 C1 Ir 73.3(2)
C6 C1 Ir 125.2(3)
C3 C2 C1 108.7(5)
C3 C2 Ir 72.2(3)
C1 C2 Ir 69.5(2)
C2 C3 C4 108.2(5)
C2 C3 Ir 72.0(3)
C4 C3 Ir 69.8(3)
C3 C4 C5 109.0(5)
C3 C4 Ir 73.9(3)
C5 C4 Ir 72.1(3)
C4 C5 C1 106.9(5)
C4 C5 Ir 70.7(3)
C1 C5 Ir 70.6(2)
C1 C6 C7 112.3(3)
C8 C7 C6 112.5(3)
C7 C8 B1 115.6(3)
C12 C11 C18 123.2(4)
C12 C11 Ir 70.2(2)
C18 C11 Ir 114.9(3)
C11 C12 C13 123.9(4)
C11 C12 Ir 70.5(2)
C13 C12 Ir 112.9(3)
C12 C13 C14 112.0(4)
C13 C14 C15 111.6(4)
C16 C15 C14 122.3(4)
C16 C15 Ir 70.3(2)
C14 C15 Ir 114.9(3)
C15 C16 C17 123.8(4)
C15 C16 Ir 70.5(2)
C17 C16 Ir 112.8(3)
C16 C17 C18 112.3(4)
C11 C18 C17 112.2(4)
N21 B1 C8 108.7(3)
N21 B1 C31 110.7(3)
C8 B1 C31 107.1(3)
N21 B1 C41 103.1(3)
C8 B1 C41 112.6(3)
C31 B1 C41 114.6(3)
C22 N21 C29 106.0(3)
C22 N21 B1 126.6(3)
C29 N21 B1 127.2(3)
N21 C22 N23 112.5(3)
C22 N23 C24 107.5(3)
C22 N23 C30 126.4(4)
C24 N23 C30 126.1(4)
N23 C24 C25 131.2(4)
N23 C24 C29 106.3(3)
C25 C24 C29 122.5(4)
C26 C25 C24 115.6(4)
C25 C26 C27 122.6(4)
C28 C27 C26 121.6(5)
C27 C28 C29 116.8(4)
C28 C29 C24 121.0(4)
C28 C29 N21 131.2(4)
C24 C29 N21 107.7(3)
C32 C31 C36 111.9(4)
C32 C31 B1 127.2(3)
C36 C31 B1 120.3(3)
C31 C32 F32 120.8(3)
C31 C32 C33 125.4(4)
F32 C32 C33 113.8(4)
F33 C33 C34 119.6(4)
F33 C33 C32 120.9(4)
C34 C33 C32 119.4(4)
F34 C34 C33 120.7(4)
F34 C34 C35 120.9(4)
C33 C34 C35 118.4(4)
F35 C35 C36 121.3(4)
F35 C35 C34 119.8(4)
C36 C35 C34 118.9(4)
F36 C36 C35 115.0(3)
F36 C36 C31 119.3(3)
C35 C36 C31 125.8(4)
C42 C41 C46 112.7(4)
C42 C41 B1 126.4(3)
C46 C41 B1 120.9(3)
F42 C42 C41 120.7(4)
F42 C42 C43 115.1(3)
C41 C42 C43 124.2(4)
F43 C43 C44 119.9(4)
F43 C43 C42 120.1(4)
C44 C43 C42 120.0(4)
F44 C44 C43 120.7(4)
F44 C44 C45 120.6(4)
C43 C44 C45 118.7(4)
F45 C45 C44 120.0(4)
F45 C45 C46 120.3(4)
C44 C45 C46 119.7(4)
F46 C46 C45 114.8(4)
F46 C46 C41 120.5(3)
C45 C46 C41 124.7(4)
C52 C51 C56 120.0
C52 C51 C57 118.9(17)
C56 C51 C57 121.0(17)
C53 C52 C51 120.0
C52 C53 C54 120.0
C53 C54 C55 120.0
C56 C55 C54 120.0
C55 C56 C51 120.0

loop_
_geom_bond_atom_site_label_1
_geom_bond_atom_site_label_2
_geom_bond_distance
Ir C12 2.104(4)
Ir C11 2.108(4)
Ir C16 2.108(4)
Ir C15 2.111(4)
Ir C1 2.211(4)
Ir C4 2.210(5)
Ir C5 2.229(5)
Ir C2 2.260(5)
Ir C3 2.263(5)
C1 C5 1.424(6)
C1 C2 1.427(7)
C1 C6 1.505(5)
C2 C3 1.389(8)
C3 C4 1.396(10)
C4 C5 1.417(8)
C6 C7 1.535(5)
C7 C8 1.531(6)
C8 B1 1.625(5)
C11 C12 1.415(7)
C11 C18 1.510(7)
C12 C13 1.511(7)
C13 C14 1.517(6)
C14 C15 1.517(6)
C15 C16 1.416(6)
C16 C17 1.507(7)
C17 C18 1.517(7)
B1 N21 1.603(5)
B1 C31 1.644(5)
B1 C41 1.658(6)
N21 C22 1.322(5)
N21 C29 1.399(5)
C22 N23 1.328(5)
N23 C24 1.383(5)
N23 C30 1.454(5)
C24 C25 1.384(6)
C24 C29 1.388(6)
C25 C26 1.371(7)
C26 C27 1.383(7)
C27 C28 1.376(6)
C28 C29 1.378(6)
C31 C32 1.362(6)
C31 C36 1.379(5)
C32 F32 1.372(5)
C32 C33 1.377(6)
C33 F33 1.344(5)
C33 C34 1.364(6)
C34 F34 1.333(5)
C34 C35 1.368(6)
C35 F35 1.342(5)
C35 C36 1.369(6)
C36 F36 1.352(4)
C41 C42 1.385(5)
C41 C46 1.391(5)
C42 F42 1.342(4)
C42 C43 1.384(6)
C43 F43 1.337(5)
C43 C44 1.364(6)
C44 F44 1.339(5)
C44 C45 1.367(6)
C45 F45 1.348(5)
C45 C46 1.373(6)
C46 F46 1.352(5)
C51 C52 1.3900
C51 C56 1.3900
C51 C57 1.40(3)
C52 C53 1.3900
C53 C54 1.3900
C54 C55 1.3900
C55 C56 1.3900

loop_
_geom_torsion_atom_site_label_1
_geom_torsion_atom_site_label_2
_geom_torsion_atom_site_label_3
_geom_torsion_atom_site_label_4
_geom_torsion
C12 Ir C1 C5 -20.0(5)
C11 Ir C1 C5 102.9(7)
C16 Ir C1 C5 -152.1(3)
C15 Ir C1 C5 -111.9(3)
C4 Ir C1 C5 37.6(4)
C2 Ir C1 C5 114.8(4)
C3 Ir C1 C5 79.1(4)
C12 Ir C1 C2 -134.7(4)
C11 Ir C1 C2 -11.9(8)
C16 Ir C1 C2 93.1(3)
C15 Ir C1 C2 133.3(3)
C4 Ir C1 C2 -77.1(4)
C5 Ir C1 C2 -114.8(4)
C3 Ir C1 C2 -35.7(3)
C12 Ir C1 C6 103.6(4)
C11 Ir C1 C6 -133.6(6)
C16 Ir C1 C6 -28.6(4)
C15 Ir C1 C6 11.6(4)
C4 Ir C1 C6 161.2(5)
C5 Ir C1 C6 123.5(5)
C2 Ir C1 C6 -121.7(5)
C3 Ir C1 C6 -157.4(5)
C5 C1 C2 C3 -2.6(5)
C6 C1 C2 C3 -176.4(4)
Ir C1 C2 C3 61.9(3)
C5 C1 C2 Ir -64.5(3)
C6 C1 C2 Ir 121.7(4)
C12 Ir C2 C3 5.6(6)
C11 Ir C2 C3 57.7(5)
C16 Ir C2 C3 145.7(4)
C15 Ir C2 C3 -178.7(4)
C1 Ir C2 C3 -118.6(5)
C4 Ir C2 C3 -36.9(4)
C5 Ir C2 C3 -79.7(4)
C12 Ir C2 C1 124.2(4)
C11 Ir C2 C1 176.3(2)
C16 Ir C2 C1 -95.7(3)
C15 Ir C2 C1 -60.1(3)
C4 Ir C2 C1 81.7(3)
C5 Ir C2 C1 38.9(3)
C3 Ir C2 C1 118.6(5)
C1 C2 C3 C4 0.5(6)
Ir C2 C3 C4 60.7(4)
C1 C2 C3 Ir -60.2(3)
C12 Ir C3 C2 -177.2(3)
C11 Ir C3 C2 -137.1(3)
C16 Ir C3 C2 -46.1(5)
C15 Ir C3 C2 3.2(9)
C1 Ir C3 C2 37.1(3)
C4 Ir C3 C2 118.0(5)
C5 Ir C3 C2 80.0(4)
C12 Ir C3 C4 64.7(4)
C11 Ir C3 C4 104.9(3)
C16 Ir C3 C4 -164.1(3)
C15 Ir C3 C4 -114.8(7)
C1 Ir C3 C4 -80.9(3)
C5 Ir C3 C4 -38.0(3)
C2 Ir C3 C4 -118.0(5)
C2 C3 C4 C5 1.9(6)
Ir C3 C4 C5 64.0(3)
C2 C3 C4 Ir -62.1(4)
C12 Ir C4 C3 -126.5(3)
C11 Ir C4 C3 -87.5(3)
C16 Ir C4 C3 45.0(9)
C15 Ir C4 C3 145.8(4)
C1 Ir C4 C3 78.9(3)
C5 Ir C4 C3 116.7(5)
C2 Ir C4 C3 36.3(3)
C12 Ir C4 C5 116.8(3)
C11 Ir C4 C5 155.8(3)
C16 Ir C4 C5 -71.7(9)
C15 Ir C4 C5 29.1(6)
C1 Ir C4 C5 -37.8(3)
C2 Ir C4 C5 -80.4(3)
C3 Ir C4 C5 -116.7(5)
C3 C4 C5 C1 -3.5(5)
Ir C4 C5 C1 61.7(3)
C3 C4 C5 Ir -65.2(4)
C2 C1 C5 C4 3.7(5)
C6 C1 C5 C4 177.3(4)
Ir C1 C5 C4 -61.7(3)
C2 C1 C5 Ir 65.4(3)
C6 C1 C5 Ir -121.0(4)
C12 Ir C5 C4 -74.0(4)
C11 Ir C5 C4 -40.0(5)
C16 Ir C5 C4 156.6(4)
C15 Ir C5 C4 -163.5(4)
C1 Ir C5 C4 116.8(5)
C2 Ir C5 C4 78.1(4)
C3 Ir C5 C4 37.1(3)
C12 Ir C5 C1 169.2(3)
C11 Ir C5 C1 -156.7(3)
C16 Ir C5 C1 39.9(4)
C15 Ir C5 C1 79.7(3)
C4 Ir C5 C1 -116.8(5)
C2 Ir C5 C1 -38.7(3)
C3 Ir C5 C1 -79.7(3)
C5 C1 C6 C7 -88.4(5)
C2 C1 C6 C7 84.1(5)
Ir C1 C6 C7 177.9(3)
C1 C6 C7 C8 73.3(5)
C6 C7 C8 B1 -160.6(3)
C16 Ir C11 C12 114.1(3)
C15 Ir C11 C12 75.6(3)
C1 Ir C11 C12 -138.3(6)
C4 Ir C11 C12 -78.7(3)
C5 Ir C11 C12 -54.1(4)
C2 Ir C11 C12 -147.5(3)
C3 Ir C11 C12 -116.7(3)
C12 Ir C11 C18 -118.4(5)
C16 Ir C11 C18 -4.3(4)
C15 Ir C11 C18 -42.7(4)
C1 Ir C11 C18 103.4(7)
C4 Ir C11 C18 162.9(4)
C5 Ir C11 C18 -172.5(3)
C2 Ir C11 C18 94.1(4)
C3 Ir C11 C18 125.0(4)
C18 C11 C12 C13 2.4(6)
Ir C11 C12 C13 -105.0(4)
C18 C11 C12 Ir 107.4(4)
C16 Ir C12 C11 -65.4(3)
C15 Ir C12 C11 -101.0(3)
C1 Ir C12 C11 161.3(3)
C4 Ir C12 C11 112.1(3)
C5 Ir C12 C11 148.2(3)
C2 Ir C12 C11 75.4(5)
C3 Ir C12 C11 79.2(4)
C11 Ir C12 C13 119.6(5)
C16 Ir C12 C13 54.2(4)
C15 Ir C12 C13 18.6(3)
C1 Ir C12 C13 -79.1(5)
C4 Ir C12 C13 -128.3(4)
C5 Ir C12 C13 -92.2(4)
C2 Ir C12 C13 -165.0(4)
C3 Ir C12 C13 -161.3(4)
C11 C12 C13 C14 50.3(6)
Ir C12 C13 C14 -30.9(5)
C12 C13 C14 C15 27.9(6)
C13 C14 C15 C16 -94.3(5)
C13 C14 C15 Ir -12.7(5)
C12 Ir C15 C16 114.2(3)
C11 Ir C15 C16 75.8(3)
C1 Ir C15 C16 -96.3(3)
C4 Ir C15 C16 -152.6(3)
C5 Ir C15 C16 -134.0(3)
C2 Ir C15 C16 -63.9(3)
C3 Ir C15 C16 -66.2(8)
C12 Ir C15 C14 -3.1(3)
C11 Ir C15 C14 -41.5(4)
C16 Ir C15 C14 -117.3(5)
C1 Ir C15 C14 146.4(3)
C4 Ir C15 C14 90.1(5)
C5 Ir C15 C14 108.7(4)
C2 Ir C15 C14 178.8(3)
C3 Ir C15 C14 176.5(6)
C14 C15 C16 C17 2.7(7)
Ir C15 C16 C17 -104.9(4)
C14 C15 C16 Ir 107.6(4)
C12 Ir C16 C15 -65.2(3)
C11 Ir C16 C15 -100.9(3)
C1 Ir C16 C15 92.8(3)
C4 Ir C16 C15 123.2(8)
C5 Ir C16 C15 69.2(3)
C2 Ir C16 C15 131.0(3)
C3 Ir C16 C15 156.5(3)
C12 Ir C16 C17 54.3(3)
C11 Ir C16 C17 18.6(3)
C15 Ir C16 C17 119.5(4)
C1 Ir C16 C17 -147.7(3)
C4 Ir C16 C17 -117.3(8)
C5 Ir C16 C17 -171.3(3)
C2 Ir C16 C17 -109.6(3)
C3 Ir C16 C17 -84.0(4)
C15 C16 C17 C18 51.4(6)
Ir C16 C17 C18 -29.7(5)
C12 C11 C18 C17 -92.4(5)
Ir C11 C18 C17 -10.6(6)
C16 C17 C18 C11 25.9(6)
C7 C8 B1 N21 69.7(4)
C7 C8 B1 C31 -49.9(4)
C7 C8 B1 C41 -176.7(3)
C8 B1 N21 C22 10.9(5)
C31 B1 N21 C22 128.3(4)
C41 B1 N21 C22 -108.8(4)
C8 B1 N21 C29 -175.9(3)
C31 B1 N21 C29 -58.5(5)
C41 B1 N21 C29 64.4(4)
C29 N21 C22 N23 0.9(4)
B1 N21 C22 N23 175.3(3)
N21 C22 N23 C24 -0.2(4)
N21 C22 N23 C30 180.0(4)
C22 N23 C24 C25 180.0(5)
C30 N23 C24 C25 -0.2(7)
C22 N23 C24 C29 -0.6(4)
C30 N23 C24 C29 179.2(4)
N23 C24 C25 C26 179.5(5)
C29 C24 C25 C26 0.1(7)
C24 C25 C26 C27 0.5(8)
C25 C26 C27 C28 -0.7(9)
C26 C27 C28 C29 0.4(8)
C27 C28 C29 C24 0.2(7)
C27 C28 C29 N21 178.8(4)
N23 C24 C29 C28 -179.9(4)
C25 C24 C29 C28 -0.4(7)
N23 C24 C29 N21 1.1(4)
C25 C24 C29 N21 -179.4(4)
C22 N21 C29 C28 180.0(4)
B1 N21 C29 C28 5.6(7)
C22 N21 C29 C24 -1.2(4)
B1 N21 C29 C24 -175.6(3)
N21 B1 C31 C32 -20.7(5)
C8 B1 C31 C32 97.5(5)
C41 B1 C31 C32 -136.8(4)
N21 B1 C31 C36 168.8(3)
C8 B1 C31 C36 -72.9(4)
C41 B1 C31 C36 52.8(5)
C36 C31 C32 F32 177.6(4)
B1 C31 C32 F32 6.5(7)
C36 C31 C32 C33 -2.7(6)
B1 C31 C32 C33 -173.8(4)
C31 C32 C33 F33 -179.2(5)
F32 C32 C33 F33 0.5(7)
C31 C32 C33 C34 1.5(8)
F32 C32 C33 C34 -178.8(4)
F33 C33 C34 F34 0.8(8)
C32 C33 C34 F34 -179.9(5)
F33 C33 C34 C35 -179.3(5)
C32 C33 C34 C35 0.0(8)
F34 C34 C35 F35 -0.2(7)
C33 C34 C35 F35 180.0(4)
F34 C34 C35 C36 179.9(4)
C33 C34 C35 C36 0.1(7)
F35 C35 C36 F36 -1.5(6)
C34 C35 C36 F36 178.4(4)
F35 C35 C36 C31 178.5(4)
C34 C35 C36 C31 -1.6(7)
C32 C31 C36 F36 -177.2(4)
B1 C31 C36 F36 -5.4(5)
C32 C31 C36 C35 2.8(6)
B1 C31 C36 C35 174.6(4)
N21 B1 C41 C42 -105.0(4)
C8 B1 C41 C42 138.1(4)
C31 B1 C41 C42 15.3(5)
N21 B1 C41 C46 74.0(4)
C8 B1 C41 C46 -43.0(5)
C31 B1 C41 C46 -165.7(3)
C46 C41 C42 F42 -176.6(3)
B1 C41 C42 F42 2.5(6)
C46 C41 C42 C43 2.1(6)
B1 C41 C42 C43 -178.9(4)
F42 C42 C43 F43 0.0(6)
C41 C42 C43 F43 -178.7(4)
F42 C42 C43 C44 178.7(4)
C41 C42 C43 C44 0.0(6)
F43 C43 C44 F44 -1.6(6)
C42 C43 C44 F44 179.8(4)
F43 C43 C44 C45 177.1(4)
C42 C43 C44 C45 -1.6(6)
F44 C44 C45 F45 0.6(6)
C43 C44 C45 F45 -178.0(4)
F44 C44 C45 C46 179.6(4)
C43 C44 C45 C46 1.0(6)
F45 C45 C46 F46 2.3(6)
C44 C45 C46 F46 -176.7(4)
F45 C45 C46 C41 -179.7(4)
C44 C45 C46 C41 1.3(6)
C42 C41 C46 F46 175.2(3)
B1 C41 C46 F46 -3.9(6)
C42 C41 C46 C45 -2.7(6)
B1 C41 C46 C45 178.2(4)
C56 C51 C52 C53 0.0
C57 C51 C52 C53 -178.2(15)
C51 C52 C53 C54 0.0
C52 C53 C54 C55 0.0
C53 C54 C55 C56 0.0
C54 C55 C56 C51 0.0
C52 C51 C56 C55 0.0
C57 C51 C56 C55 178.2(16)
